data_4321994
loop_
_publ_author_name
'C. Simonnet-J\'egat'
'E. Cadusseau'
'R. Dessapt'
'F. S\'echeresse'

_publ_section_title
;
 Synthesis and Structural Characterizations of New Mononuclear and
 Dinuclear Molybdenum(V) Anions Containing Trithiocarbonate Ligands
;
_journal_name_full 'Inorganic Chemistry'
_journal_page_first 2335
_journal_page_last 2339
_journal_paper_doi 10.1021/ic980907m
_journal_volume 38
_journal_year 1999
_chemical_formula_sum 'C28 H60 Mo N3 S12'
_chemical_formula_weight 919.45
_chemical_name_systematic
; 
 ? 
;
_space_group_IT_number 14
_symmetry_cell_setting monoclinic
_symmetry_space_group_name_Hall '-P 2yn'
_symmetry_space_group_name_H-M 'P 1 21/n 1'
_atom_sites_solution_hydrogens geom
_atom_sites_solution_primary direct
_atom_sites_solution_secondary difmap
_audit_creation_method SHELXL
_cell_angle_alpha 90.00
_cell_angle_beta 102.9510(10)
_cell_angle_gamma 90.00
_cell_formula_units_Z 4
_cell_length_a 18.5249(5)
_cell_length_b 11.8058(4)
_cell_length_c 20.2942(5)
_cell_measurement_reflns_used 11176
_cell_measurement_temperature 296(2)
_cell_volume 4325.5(2)
_computing_cell_refinement 'Bruker AXS SMART'
_computing_data_collection 'Bruker AXS SMART'
_computing_data_reduction 'Bruker AXS SMART'
_computing_publication_material 'SHELXL-93 (Sheldrick, 1993)'
_computing_structure_refinement 'SHELXL-93 (Sheldrick, 1993)'
_computing_structure_solution 'SHELXS-86 (Sheldrick, 1986)'
_diffrn_ambient_temperature 296(2)
_diffrn_measurement_device 'three-circle diffractometer with CCD area detector'
_diffrn_measurement_method '3D profiles from omega scans'
_diffrn_radiation_monochromator graphite
_diffrn_radiation_source 'fine-focus sealed tube'
_diffrn_radiation_type MoK\a
_diffrn_radiation_wavelength 0.71073
_diffrn_reflns_av_R_equivalents 0.0364
_diffrn_reflns_av_sigmaI/netI 0.0494
_diffrn_reflns_limit_h_max 25
_diffrn_reflns_limit_h_min -23
_diffrn_reflns_limit_k_max 14
_diffrn_reflns_limit_k_min -16
_diffrn_reflns_limit_l_max 28
_diffrn_reflns_limit_l_min -23
_diffrn_reflns_number 29192
_diffrn_reflns_theta_max 29.76
_diffrn_reflns_theta_min 1.35
_diffrn_standards_decay_% 0
_exptl_absorpt_coefficient_mu 0.906
_exptl_absorpt_correction_T_max 59.64
_exptl_absorpt_correction_T_min 3
_exptl_absorpt_correction_type multi-scan
_exptl_crystal_colour black
_exptl_crystal_density_diffrn 1.412
_exptl_crystal_description platelet
_exptl_crystal_F_000 1932
_exptl_crystal_size_max .86
_exptl_crystal_size_mid .22
_exptl_crystal_size_min 0.06
_refine_diff_density_max 0.534
_refine_diff_density_min -0.417
_refine_diff_density_rms 0.094
_refine_ls_extinction_coef 0.0007(2)
_refine_ls_extinction_expression Fc^*^=kFc[1+0.001xFc^2^\l^3^/sin(2\q)]^-1/4^
_refine_ls_extinction_method SHELXL
_refine_ls_goodness_of_fit_all 1.020
_refine_ls_goodness_of_fit_obs 1.064
_refine_ls_matrix_type full
_refine_ls_number_parameters 434
_refine_ls_number_reflns 11176
_refine_ls_number_restraints 0
_refine_ls_restrained_S_all 1.020
_refine_ls_restrained_S_obs 1.064
_refine_ls_R_factor_all 0.0838
_refine_ls_R_factor_obs 0.0496
_refine_ls_shift/esd_max -0.271
_refine_ls_shift/esd_mean 0.008
_refine_ls_structure_factor_coef Fsqd
_refine_ls_weighting_details 'w=1/[\s^2^(Fo^2^)+(0.0906P)^2^+2.1768P] where P=(Fo^2^+2Fc^2^)/3'
_refine_ls_weighting_scheme calc
_refine_ls_wR_factor_all 0.1663
_refine_ls_wR_factor_obs 0.1416
_reflns_number_observed 7518
_reflns_number_total 11176
_reflns_observed_criterion >2sigma(I)
_cod_data_source_file ic980907m_1.cif
_cod_data_source_block (NEt4)3[Mo(CS3)4]_compound1a
_cod_depositor_comments
;
The following automatic conversions were performed:

'_refine_ls_weighting_scheme' value 'calc
w=1/[\s^2^(Fo^2^)+(0.0906P)^2^+2.1768P] where P=(Fo^2^+2Fc^2^)/3' was
changed to 'calc'. New tag '_refine_ls_weighting_details' was
created. The value of the new tag was set to
'w=1/[\s^2^(Fo^2^)+(0.0906P)^2^+2.1768P] where P=(Fo^2^+2Fc^2^)/3'.

Automatic conversion script
Id: cif_fix_values 3143 2015-03-26 13:38:13Z robertas 
;
_cod_database_code 4321994

loop_
_symmetry_equiv_pos_as_xyz
'x, y, z'
'-x+1/2, y+1/2, -z+1/2'
'-x, -y, -z'
'x-1/2, -y-1/2, z-1/2'

loop_
_atom_site_aniso_label
_atom_site_aniso_U_11
_atom_site_aniso_U_22
_atom_site_aniso_U_33
_atom_site_aniso_U_23
_atom_site_aniso_U_13
_atom_site_aniso_U_12
Mo1 0.0410(2) 0.0417(2) 0.0355(2) -0.00291(12) 0.00821(12) -0.00349(13)
S4 0.0461(5) 0.0604(7) 0.0640(6) -0.0086(5) 0.0177(5) -0.0034(5)
S7 0.0539(5) 0.0483(6) 0.0455(5) 0.0036(4) 0.0081(4) 0.0001(4)
S2 0.0537(5) 0.0512(6) 0.0466(5) -0.0114(4) 0.0124(4) -0.0055(4)
S1 0.0500(5) 0.0608(6) 0.0555(6) -0.0095(5) 0.0166(5) -0.0150(5)
S8 0.0566(6) 0.0602(7) 0.0627(7) -0.0104(5) 0.0180(5) 0.0076(5)
S10 0.0762(7) 0.0576(7) 0.0512(6) 0.0097(5) 0.0009(5) 0.0042(6)
S11 0.0883(9) 0.0789(9) 0.0457(6) -0.0060(5) 0.0281(6) -0.0149(7)
S5 0.0586(6) 0.0633(7) 0.0534(6) -0.0167(5) 0.0098(5) -0.0152(5)
S3 0.0759(8) 0.0796(9) 0.0624(7) -0.0181(6) 0.0031(6) -0.0297(7)
S6 0.0453(6) 0.0718(8) 0.0894(9) 0.0150(7) 0.0015(6) -0.0118(5)
S9 0.0701(8) 0.0586(8) 0.1025(10) 0.0101(7) 0.0041(7) 0.0160(6)
S12 0.154(2) 0.1070(13) 0.0437(7) 0.0215(7) -0.0093(8) -0.0440(12)
C1 0.057(2) 0.045(2) 0.045(2) 0.001(2) 0.008(2) -0.007(2)
C2 0.047(2) 0.049(2) 0.050(2) 0.010(2) -0.001(2) -0.002(2)
C4 0.078(3) 0.074(3) 0.039(2) 0.006(2) -0.008(2) -0.031(2)
C3 0.040(2) 0.043(2) 0.069(3) -0.002(2) 0.005(2) -0.002(2)
N1 0.048(2) 0.048(2) 0.046(2) 0.0047(14) 0.0060(14) -0.0012(14)
C12 0.069(3) 0.061(3) 0.061(3) 0.015(2) 0.018(2) -0.010(2)
N2 0.059(2) 0.054(2) 0.060(2) 0.010(2) -0.002(2) -0.002(2)
C10 0.069(3) 0.051(3) 0.074(3) 0.013(2) 0.016(2) 0.008(2)
C11 0.075(3) 0.059(3) 0.054(2) -0.009(2) -0.006(2) -0.004(2)
C22 0.053(2) 0.085(4) 0.054(2) 0.001(2) 0.005(2) 0.006(2)
C13 0.050(2) 0.085(3) 0.053(2) 0.001(2) 0.004(2) -0.003(2)
C21 0.109(4) 0.076(4) 0.060(3) 0.020(3) -0.005(3) -0.023(3)
C23 0.056(3) 0.079(4) 0.164(7) 0.039(4) 0.006(4) 0.013(3)
C130 0.060(3) 0.110(5) 0.072(3) 0.007(3) 0.021(2) -0.008(3)
C220 0.063(3) 0.089(4) 0.099(4) -0.036(3) 0.023(3) -0.013(3)
C110 0.125(5) 0.057(3) 0.076(3) -0.004(3) 0.025(3) 0.012(3)
C20 0.120(5) 0.052(3) 0.076(3) 0.010(3) -0.003(3) -0.018(3)
C200 0.261(12) 0.112(7) 0.119(6) 0.011(5) -0.061(7) -0.100(8)
C100 0.073(3) 0.091(4) 0.117(5) 0.030(4) 0.027(3) 0.030(3)
C120 0.119(5) 0.098(5) 0.065(3) -0.002(3) 0.047(3) -0.002(4)
C210 0.146(6) 0.113(6) 0.076(4) -0.005(4) 0.056(4) -0.014(5)
N3 0.054(2) 0.054(2) 0.050(2) -0.0062(15) 0.001(2) -0.003(2)
C30 0.088(6) 0.069(5) 0.061(4) 0.001(4) -0.013(4) 0.002(4)
C31 0.057(4) 0.111(7) 0.069(5) -0.005(5) 0.001(4) 0.004(4)
C230 0.085(4) 0.107(6) 0.230(10) 0.046(6) 0.079(6) 0.021(4)
C32 0.080(5) 0.054(4) 0.081(5) -0.003(4) 0.014(4) -0.008(4)
C310 0.102(5) 0.143(7) 0.113(5) -0.033(5) 0.055(4) -0.029(5)
C330 0.107(5) 0.170(7) 0.058(3) -0.024(4) 0.023(3) -0.047(5)
C33 0.117(7) 0.071(5) 0.067(5) -0.016(4) 0.032(5) -0.004(5)
C300 0.161(7) 0.110(6) 0.107(5) 0.049(5) 0.036(5) 0.018(5)
C320 0.143(7) 0.143(7) 0.127(6) -0.043(5) 0.055(5) -0.079(6)
C301 0.106(17) 0.124(20) 0.175(25) 0.084(19) 0.029(17) 0.041(15)
C311 0.073(10) 0.083(13) 0.117(15) 0.016(11) 0.027(10) -0.014(9)
C331 0.086(12) 0.093(14) 0.082(12) 0.013(9) -0.005(10) -0.022(10)
C321 0.073(12) 0.215(30) 0.095(14) -0.074(17) 0.022(11) -0.080(16)

loop_
_atom_site_label
_atom_site_type_symbol
_atom_site_fract_x
_atom_site_fract_y
_atom_site_fract_z
_atom_site_U_iso_or_equiv
_atom_site_thermal_displace_type
_atom_site_occupancy
_atom_site_calc_flag
_atom_site_refinement_flags
_atom_site_disorder_group
Mo1 Mo 0.52050(2) 0.31527(3) 0.246121(15) 0.03946(11) Uani 1 d . .
S4 S 0.64158(6) 0.31755(10) 0.20718(6) 0.0560(3) Uani 1 d . .
S7 S 0.47954(6) 0.43503(9) 0.14319(5) 0.0497(2) Uani 1 d . .
S2 S 0.50812(6) 0.17271(9) 0.14948(5) 0.0503(2) Uani 1 d . .
S1 S 0.39813(6) 0.21859(10) 0.21944(6) 0.0547(3) Uani 1 d . .
S8 S 0.43604(6) 0.47753(10) 0.26345(6) 0.0592(3) Uani 1 d . .
S10 S 0.57835(7) 0.14384(11) 0.30922(6) 0.0638(3) Uani 1 d . .
S11 S 0.49727(8) 0.30028(12) 0.36424(6) 0.0689(3) Uani 1 d . .
S5 S 0.60906(6) 0.46166(10) 0.30356(6) 0.0588(3) Uani 1 d . .
S3 S 0.35862(8) 0.06537(12) 0.09814(6) 0.0745(4) Uani 1 d . .
S6 S 0.75321(6) 0.49909(12) 0.26317(7) 0.0709(4) Uani 1 d . .
S9 S 0.38218(8) 0.63702(12) 0.14731(8) 0.0795(4) Uani 1 d . .
S12 S 0.54681(11) 0.0917(2) 0.44572(7) 0.1065(6) Uani 1 d . .
C1 C 0.4179(2) 0.1465(3) 0.1525(2) 0.0496(9) Uani 1 d . .
C2 C 0.6731(2) 0.4300(3) 0.2583(2) 0.0503(9) Uani 1 d . .
C4 C 0.5427(3) 0.1734(4) 0.3772(2) 0.0671(13) Uani 1 d . .
C3 C 0.4296(2) 0.5245(3) 0.1818(2) 0.0516(9) Uani 1 d . .
N1 N 0.3716(2) 0.2710(3) -0.0957(2) 0.0478(7) Uani 1 d . .
C12 C 0.4045(3) 0.3226(4) -0.1528(2) 0.0633(12) Uani 1 d . .
N2 N 0.1567(2) 0.3656(3) 0.1722(2) 0.0597(9) Uani 1 d . .
C10 C 0.4009(3) 0.1506(4) -0.0787(3) 0.0648(12) Uani 1 d . .
C11 C 0.3941(3) 0.3435(4) -0.0329(2) 0.0657(12) Uani 1 d . .
C22 C 0.2155(2) 0.3809(5) 0.2364(2) 0.0652(12) Uani 1 d . .
C13 C 0.2872(2) 0.2659(5) -0.1212(2) 0.0635(11) Uani 1 d . .
C21 C 0.1808(4) 0.4222(5) 0.1117(3) 0.086(2) Uani 1 d . .
C23 C 0.0847(3) 0.4269(5) 0.1767(4) 0.102(2) Uani 1 d . .
C130 C 0.2459(3) 0.2265(6) -0.0679(3) 0.0799(15) Uani 1 d . .
C220 C 0.2379(3) 0.5009(5) 0.2547(3) 0.083(2) Uani 1 d . .
C110 C 0.3650(4) 0.4639(5) -0.0407(3) 0.086(2) Uani 1 d . .
C20 C 0.1488(4) 0.2385(5) 0.1632(3) 0.087(2) Uani 1 d . .
C200 C 0.0892(7) 0.2041(7) 0.0996(5) 0.180(5) Uani 1 d . .
C100 C 0.4849(3) 0.1409(6) -0.0593(4) 0.093(2) Uani 1 d . .
C120 C 0.3909(4) 0.2513(6) -0.2170(3) 0.090(2) Uani 1 d . .
C210 C 0.2533(4) 0.3785(7) 0.0994(3) 0.107(2) Uani 1 d . .
N3 N 0.6958(2) 0.6991(3) 0.4777(2) 0.0546(8) Uani 1 d . .
C30 C 0.3405(5) 0.2539(7) -0.4067(4) 0.077(2) Uani 0.67 d P .
C31 C 0.2792(4) 0.7939(9) -0.0086(4) 0.081(2) Uani 0.67 d P .
C230 C 0.0509(4) 0.3830(7) 0.2368(5) 0.134(3) Uani 1 d . .
C32 C 0.6725(5) 0.5759(7) 0.4798(4) 0.073(2) Uani 0.67 d P .
C310 C 0.3185(4) 0.8437(7) -0.0556(4) 0.115(3) Uani 1 d . .
C330 C 0.6881(4) 0.7356(8) 0.6021(3) 0.111(2) Uani 1 d . .
C33 C 0.6656(5) 0.7692(8) 0.5304(4) 0.083(2) Uani 0.67 d P .
C300 C 0.3178(5) 0.1398(7) -0.3907(4) 0.125(3) Uani 1 d . .
C320 C 0.5962(5) 0.5516(8) 0.4791(4) 0.134(3) Uani 1 d . .
C301 C 0.3062(14) 0.1775(23) -0.4540(16) 0.135(10) Uani 0.33 d P .
C311 C 0.2467(10) 0.8720(17) -0.0557(11) 0.090(5) Uani 0.33 d P .
C331 C 0.7286(11) 0.6976(17) 0.5580(10) 0.091(6) Uani 0.33 d P .
C321 C 0.6232(12) 0.6433(29) 0.4643(11) 0.127(10) Uani 0.33 d P .

loop_
_atom_type_symbol
_atom_type_description
_atom_type_scat_dispersion_real
_atom_type_scat_dispersion_imag
_atom_type_scat_source
C C 0.0033 0.0016 'International Tables Vol C Tables 4.2.6.8 and 6.1.1.4'
H H 0.0000 0.0000 'International Tables Vol C Tables 4.2.6.8 and 6.1.1.4'
N N 0.0061 0.0033 'International Tables Vol C Tables 4.2.6.8 and 6.1.1.4'
S S 0.1246 0.1234 'International Tables Vol C Tables 4.2.6.8 and 6.1.1.4'
Mo Mo -1.6832 0.6857 'International Tables Vol C Tables 4.2.6.8 and 6.1.1.4'

loop_
_geom_angle_atom_site_label_1
_geom_angle_atom_site_label_2
_geom_angle_atom_site_label_3
_geom_angle
_geom_angle_site_symmetry_1
_geom_angle_site_symmetry_3
_geom_angle_publ_flag
S5 Mo1 S1 153.48(4) . . ?
S5 Mo1 S7 92.49(4) . . ?
S1 Mo1 S7 89.23(4) . . ?
S5 Mo1 S10 99.22(4) . . ?
S1 Mo1 S10 90.30(4) . . ?
S7 Mo1 S10 154.29(4) . . ?
S5 Mo1 S11 80.75(4) . . ?
S1 Mo1 S11 80.46(4) . . ?
S7 Mo1 S11 138.33(4) . . ?
S10 Mo1 S11 66.66(4) . . ?
S5 Mo1 S4 66.57(4) . . ?
S1 Mo1 S4 139.69(4) . . ?
S7 Mo1 S4 81.81(4) . . ?
S10 Mo1 S4 82.01(4) . . ?
S11 Mo1 S4 130.08(4) . . ?
S5 Mo1 S8 76.92(4) . . ?
S1 Mo1 S8 79.47(4) . . ?
S7 Mo1 S8 66.96(4) . . ?
S10 Mo1 S8 137.99(4) . . ?
S11 Mo1 S8 71.47(4) . . ?
S4 Mo1 S8 130.36(4) . . ?
S5 Mo1 S2 138.94(4) . . ?
S1 Mo1 S2 67.04(3) . . ?
S7 Mo1 S2 76.85(4) . . ?
S10 Mo1 S2 79.32(4) . . ?
S11 Mo1 S2 132.44(4) . . ?
S4 Mo1 S2 72.65(3) . . ?
S8 Mo1 S2 130.47(4) . . ?
C2 S4 Mo1 91.40(14) . . ?
C3 S7 Mo1 93.5(2) . . ?
C1 S2 Mo1 90.70(14) . . ?
C1 S1 Mo1 93.12(14) . . ?
C3 S8 Mo1 91.24(14) . . ?
C4 S10 Mo1 92.9(2) . . ?
C4 S11 Mo1 91.4(2) . . ?
C2 S5 Mo1 93.50(14) . . ?
S3 C1 S1 125.7(3) . . ?
S3 C1 S2 125.6(3) . . ?
S1 C1 S2 108.8(2) . . ?
S6 C2 S5 125.3(3) . . ?
S6 C2 S4 126.3(3) . . ?
S5 C2 S4 108.4(2) . . ?
S12 C4 S10 127.0(4) . . ?
S12 C4 S11 124.0(3) . . ?
S10 C4 S11 108.9(2) . . ?
S9 C3 S7 126.4(3) . . ?
S9 C3 S8 125.4(3) . . ?
S7 C3 S8 108.3(2) . . ?
C11 N1 C10 108.5(3) . . ?
C11 N1 C13 112.0(3) . . ?
C10 N1 C13 108.8(3) . . ?
C11 N1 C12 109.1(3) . . ?
C10 N1 C12 110.7(3) . . ?
C13 N1 C12 107.8(3) . . ?
C120 C12 N1 113.9(4) . . ?
C22 N2 C20 104.7(4) . . ?
C22 N2 C23 111.2(4) . . ?
C20 N2 C23 114.3(4) . . ?
C22 N2 C21 110.6(4) . . ?
C20 N2 C21 111.6(4) . . ?
C23 N2 C21 104.6(4) . . ?
C100 C10 N1 114.7(4) . . ?
N1 C11 C110 114.6(4) . . ?
C220 C22 N2 115.6(4) . . ?
C130 C13 N1 113.9(4) . . ?
C210 C21 N2 114.1(5) . . ?
N2 C23 C230 113.0(5) . . ?
N2 C20 C200 113.0(5) . . ?
C321 N3 C31 156.4(15) . 4_676 ?
C321 N3 C32 47.3(14) . . ?
C31 N3 C32 109.4(6) 4_676 . ?
C321 N3 C311 107.5(13) . 4_676 ?
C31 N3 C311 53.4(8) 4_676 4_676 ?
C32 N3 C311 72.1(9) . 4_676 ?
C321 N3 C301 114.3(17) . 3_665 ?
C31 N3 C301 87.6(10) 4_676 3_665 ?
C32 N3 C301 158.6(12) . 3_665 ?
C311 N3 C301 110.9(13) 4_676 3_665 ?
C321 N3 C30 78.5(12) . 3_665 ?
C31 N3 C30 111.3(5) 4_676 3_665 ?
C32 N3 C30 107.5(5) . 3_665 ?
C311 N3 C30 88.0(9) 4_676 3_665 ?
C301 N3 C30 52.6(13) 3_665 3_665 ?
C321 N3 C33 84.9(10) . . ?
C31 N3 C33 110.9(5) 4_676 . ?
C32 N3 C33 110.1(5) . . ?
C311 N3 C33 162.0(9) 4_676 . ?
C301 N3 C33 73.9(12) 3_665 . ?
C30 N3 C33 107.6(5) 3_665 . ?
C321 N3 C331 107.8(12) . . ?
C31 N3 C331 71.0(8) 4_676 . ?
C32 N3 C331 90.4(8) . . ?
C311 N3 C331 108.2(11) 4_676 . ?
C301 N3 C331 107.9(15) 3_665 . ?
C30 N3 C331 159.1(8) 3_665 . ?
C33 N3 C331 54.6(9) . . ?
C301 C30 C300 55.8(11) . . ?
C301 C30 N3 63.0(9) . 3_665 ?
C300 C30 N3 116.6(7) . 3_665 ?
C301 C30 C321 99.3(13) . 3_665 ?
C300 C30 C321 151.1(10) . 3_665 ?
N3 C30 C321 48.8(7) 3_665 3_665 ?
C311 C31 C310 58.2(9) . . ?
C311 C31 N3 64.1(8) . 4_575 ?
C310 C31 N3 120.1(7) . 4_575 ?
C311 C31 C331 105.3(11) . 4_575 ?
C310 C31 C331 152.8(10) . 4_575 ?
N3 C31 C331 56.9(6) 4_575 4_575 ?
C321 C32 C320 56.0(13) . . ?
C321 C32 N3 64.0(11) . . ?
C320 C32 N3 118.3(7) . . ?
C321 C32 C311 105.9(14) . 4_676 ?
C320 C32 C311 154.4(10) . 4_676 ?
N3 C32 C311 54.2(7) . 4_676 ?
C311 C310 C31 57.9(9) . . ?
C331 C330 C33 61.1(8) . . ?
C331 C33 C330 55.8(9) . . ?
C331 C33 N3 64.6(9) . . ?
C330 C33 N3 118.1(7) . . ?
C331 C33 C301 99.7(12) . 3_665 ?
C330 C33 C301 147.9(11) . 3_665 ?
N3 C33 C301 52.6(9) . 3_665 ?
C331 C33 C321 89.2(13) . . ?
C330 C33 C321 115.8(11) . . ?
N3 C33 C321 45.8(6) . . ?
C301 C33 C321 80.6(13) 3_665 . ?
C301 C300 C30 58.2(14) . . ?
C321 C320 C32 52.2(13) . . ?
C300 C301 C30 66.0(17) . . ?
C300 C301 N3 127.5(26) . 3_665 ?
C30 C301 N3 64.4(13) . 3_665 ?
C300 C301 C33 155.0(19) . 3_665 ?
C30 C301 C33 101.0(15) . 3_665 ?
N3 C301 C33 53.5(8) 3_665 3_665 ?
C31 C311 C310 63.9(10) . . ?
C31 C311 N3 62.5(9) . 4_575 ?
C310 C311 N3 124.0(14) . 4_575 ?
C31 C311 C32 102.0(12) . 4_575 ?
C310 C311 C32 155.7(16) . 4_575 ?
N3 C311 C32 53.7(6) 4_575 4_575 ?
C330 C331 C33 63.1(11) . . ?
C330 C331 N3 121.5(14) . . ?
C33 C331 N3 60.8(7) . . ?
C330 C331 C31 157.2(15) . 4_676 ?
C33 C331 C31 100.7(11) . 4_676 ?
N3 C331 C31 52.0(7) . 4_676 ?
C32 C321 C320 71.7(23) . . ?
C32 C321 N3 68.7(10) . . ?
C320 C321 N3 137.7(27) . . ?
C32 C321 C30 103.3(13) . 3_665 ?
C320 C321 C30 155.2(15) . 3_665 ?
N3 C321 C30 52.7(9) . 3_665 ?
C32 C321 C33 98.8(11) . . ?
C320 C321 C33 125.9(16) . . ?
N3 C321 C33 49.3(7) . . ?
C30 C321 C33 78.6(10) 3_665 . ?

loop_
_geom_bond_atom_site_label_1
_geom_bond_atom_site_label_2
_geom_bond_distance
_geom_bond_site_symmetry_2
_geom_bond_publ_flag
Mo1 S5 2.4860(11) . ?
Mo1 S1 2.4868(10) . ?
Mo1 S7 2.4956(10) . ?
Mo1 S10 2.5038(12) . ?
Mo1 S11 2.5348(11) . ?
Mo1 S4 2.5400(11) . ?
Mo1 S8 2.5471(11) . ?
Mo1 S2 2.5553(10) . ?
S4 C2 1.705(4) . ?
S7 C3 1.706(4) . ?
S2 C1 1.714(4) . ?
S1 C1 1.711(4) . ?
S8 C3 1.726(5) . ?
S10 C4 1.694(5) . ?
S11 C4 1.710(6) . ?
S5 C2 1.696(4) . ?
S3 C1 1.672(4) . ?
S6 C2 1.677(4) . ?
S9 C3 1.658(4) . ?
S12 C4 1.680(5) . ?
N1 C11 1.514(5) . ?
N1 C10 1.534(6) . ?
N1 C13 1.534(5) . ?
N1 C12 1.550(5) . ?
C12 C120 1.524(8) . ?
N2 C22 1.511(5) . ?
N2 C20 1.515(7) . ?
N2 C23 1.536(7) . ?
N2 C21 1.550(6) . ?
C10 C100 1.522(7) . ?
C11 C110 1.516(7) . ?
C22 C220 1.499(8) . ?
C13 C130 1.532(7) . ?
C21 C210 1.512(9) . ?
C23 C230 1.578(10) . ?
C20 C200 1.552(9) . ?
N3 C321 1.47(2) . ?
N3 C31 1.510(8) 4_676 ?
N3 C32 1.521(8) . ?
N3 C311 1.53(2) 4_676 ?
N3 C301 1.53(2) 3_665 ?
N3 C30 1.551(8) 3_665 ?
N3 C33 1.551(8) . ?
N3 C331 1.61(2) . ?
C30 C301 1.37(3) . ?
C30 C300 1.469(12) . ?
C30 N3 1.551(8) 3_665 ?
C30 C321 1.91(3) 3_665 ?
C31 C311 1.37(2) . ?
C31 C310 1.448(11) . ?
C31 N3 1.510(8) 4_575 ?
C31 C331 1.81(2) 4_575 ?
C32 C321 1.20(3) . ?
C32 C320 1.440(12) . ?
C32 C311 1.80(2) 4_676 ?
C310 C311 1.37(2) . ?
C330 C331 1.37(2) . ?
C330 C33 1.475(11) . ?
C33 C331 1.45(2) . ?
C33 C301 1.85(3) 3_665 ?
C33 C321 2.04(2) . ?
C300 C301 1.33(3) . ?
C320 C321 1.26(3) . ?
C301 N3 1.53(2) 3_665 ?
C301 C33 1.85(3) 3_665 ?
C311 N3 1.53(2) 4_575 ?
C311 C32 1.80(2) 4_575 ?
C331 C31 1.81(2) 4_676 ?
C321 C30 1.91(3) 3_665 ?
